data_7012516
loop_
_publ_author_name
'Chisholm, Malcolm H.'
'Lin, Chu-Chieh'
'Gallucci, Judith C.'
'Ko, Bao-Tsan'

_publ_section_title
;
 Binolate complexes of lithium, zinc, aluminium, and titanium;
 preparations, structures, and studies of lactide polymerization
;
_journal_issue 3
_journal_name_full 'Dalton Transactions'
_journal_page_first 406
_journal_paper_doi 10.1039/b211582b
_journal_year 2003
_chemical_formula_sum 'C46 H78 Li4 O6'
_chemical_formula_weight 754.84
_chemical_name_systematic
; 
? 
;
_space_group_IT_number 2
_symmetry_cell_setting triclinic
_symmetry_space_group_name_Hall '-P 1'
_symmetry_space_group_name_H-M 'P -1'
_atom_sites_solution_hydrogens geom
_atom_sites_solution_primary direct
_atom_sites_solution_secondary difmap
_audit_creation_method SHELXL-93
_cell_angle_alpha 75.397(1)
_cell_angle_beta 77.010(1)
_cell_angle_gamma 67.596(1)
_cell_formula_units_Z 2
_cell_length_a 10.8871(1)
_cell_length_b 12.3753(2)
_cell_length_c 19.6433(3)
_cell_measurement_temperature 150(2)
_cell_volume 2343.14(6)
_computing_cell_refinement 'DENZO (Otwinowski & Minor, 1997)'
_computing_data_collection 'COLLECT (Nonius, 1999)'
_computing_data_reduction 'DENZO (Otwinowski & Minor, 1997)'
_computing_structure_refinement 'SHELXL-93 (Sheldrick, 1993)'
_computing_structure_solution 'SHELXS-86 (Sheldrick, 1990)'
_diffrn_ambient_temperature 150(2)
_diffrn_measurement_device 'Nonius Kappa CCD'
_diffrn_measurement_method 'phi and omega scans'
_diffrn_radiation_monochromator graphite
_diffrn_radiation_source 'fine-focus sealed tube'
_diffrn_radiation_type MoK\a
_diffrn_radiation_wavelength 0.71073
_diffrn_reflns_av_R_equivalents 0.032
_diffrn_reflns_av_sigmaI/netI 0.0373
_diffrn_reflns_limit_h_max 12
_diffrn_reflns_limit_h_min 0
_diffrn_reflns_limit_k_max 14
_diffrn_reflns_limit_k_min -13
_diffrn_reflns_limit_l_max 23
_diffrn_reflns_limit_l_min -22
_diffrn_reflns_number 41117
_diffrn_reflns_theta_max 25.04
_diffrn_reflns_theta_min 2.04
_exptl_absorpt_coefficient_mu 0.067
_exptl_crystal_colour colorless
_exptl_crystal_density_diffrn 1.070
_exptl_crystal_description rod
_exptl_crystal_F_000 828
_exptl_crystal_size_max 0.31
_exptl_crystal_size_mid 0.31
_exptl_crystal_size_min 0.19
_refine_diff_density_max 0.449
_refine_diff_density_min -0.389
_refine_ls_extinction_method none
_refine_ls_goodness_of_fit_all 1.030
_refine_ls_goodness_of_fit_obs 1.085
_refine_ls_hydrogen_treatment noref
_refine_ls_matrix_type full
_refine_ls_number_parameters 521
_refine_ls_number_reflns 8252
_refine_ls_number_restraints 0
_refine_ls_restrained_S_all 1.031
_refine_ls_restrained_S_obs 1.085
_refine_ls_R_factor_all 0.0837
_refine_ls_R_factor_obs 0.0589
_refine_ls_shift/esd_max 0.023
_refine_ls_shift/esd_mean 0.000
_refine_ls_structure_factor_coef Fsqd
_refine_ls_weighting_details 'w=1/[\s^2^(Fo^2^)+(0.0774P)^2^+1.1192P] where P=(Fo^2^+2Fc^2^)/3'
_refine_ls_weighting_scheme calc
_refine_ls_wR_factor_all 0.1614
_refine_ls_wR_factor_obs 0.1446
_reflns_number_observed 6091
_reflns_number_total 8253
_reflns_observed_criterion >2sigma(I)
_cod_data_source_file b211582b.txt
_cod_data_source_block Chisholm979
_cod_depositor_comments
;
The following automatic conversions were performed:

'_refine_ls_weighting_scheme' value 'calc
w=1/[\s^2^(Fo^2^)+(0.0774P)^2^+1.1192P] where P=(Fo^2^+2Fc^2^)/3' was
changed to 'calc'. New tag '_refine_ls_weighting_details' was
created. The value of the new tag was set to
'w=1/[\s^2^(Fo^2^)+(0.0774P)^2^+1.1192P] where P=(Fo^2^+2Fc^2^)/3'.

Automatic conversion script
Id: cif_fix_values 3143 2015-03-26 13:38:13Z robertas 
;
_cod_original_sg_symbol_H-M P-1
_cod_database_code 7012516

loop_
_symmetry_equiv_pos_as_xyz
'x, y, z'
'-x, -y, -z'

loop_
_atom_site_aniso_label
_atom_site_aniso_U_11
_atom_site_aniso_U_22
_atom_site_aniso_U_33
_atom_site_aniso_U_23
_atom_site_aniso_U_13
_atom_site_aniso_U_12
O1 0.0305(7) 0.0260(7) 0.0329(7) -0.0051(6) -0.0017(6) -0.0079(5)
O2 0.0414(8) 0.0342(7) 0.0338(8) -0.0119(6) -0.0044(6) -0.0108(6)
O3 0.0359(8) 0.0320(7) 0.0338(8) -0.0088(6) -0.0047(6) -0.0154(6)
O4 0.0323(8) 0.0259(7) 0.0377(8) -0.0006(6) -0.0042(6) -0.0109(6)
O5 0.0424(9) 0.0386(8) 0.0630(10) -0.0195(7) -0.0047(8) -0.0159(7)
O6 0.0654(11) 0.0431(9) 0.0541(10) -0.0031(8) 0.0053(9) -0.0298(8)
C1 0.0351(11) 0.0306(10) 0.0318(11) -0.0073(9) -0.0065(9) -0.0110(9)
C2 0.0291(10) 0.0270(10) 0.0337(11) -0.0070(8) -0.0068(8) -0.0103(8)
C3 0.0286(10) 0.0280(10) 0.0397(12) -0.0088(9) -0.0072(9) -0.0069(8)
C4 0.0384(12) 0.0265(10) 0.0464(13) -0.0095(9) -0.0128(10) -0.0061(9)
C5 0.0507(13) 0.0317(11) 0.0415(13) -0.0011(9) -0.0148(11) -0.0166(10)
C6 0.0485(13) 0.0366(12) 0.0325(12) -0.0047(9) -0.0076(10) -0.0173(10)
C7 0.0412(12) 0.0323(11) 0.0265(11) -0.0088(8) 0.0012(9) -0.0139(9)
C8 0.0447(13) 0.0417(12) 0.0328(12) -0.0104(9) -0.0017(10) -0.0167(10)
C9 0.0523(15) 0.0502(13) 0.0400(13) -0.0206(11) -0.0002(11) -0.0224(11)
C10 0.0524(15) 0.0429(12) 0.0439(13) -0.0233(10) 0.0069(11) -0.0196(11)
C11 0.0429(12) 0.0350(11) 0.0311(11) -0.0114(9) 0.0055(9) -0.0164(9)
C12 0.0422(12) 0.0307(10) 0.0254(10) -0.0056(8) 0.0029(9) -0.0162(9)
C13 0.0293(11) 0.0312(11) 0.0539(14) -0.0154(10) 0.0018(10) -0.0053(9)
C14 0.0380(13) 0.065(2) 0.066(2) -0.0199(13) 0.0004(12) -0.0230(12)
C15 0.0409(13) 0.063(2) 0.0459(14) -0.0234(12) 0.0071(11) -0.0188(11)
C16 0.056(2) 0.0425(14) 0.088(2) -0.0195(14) 0.0216(15) -0.0001(12)
C17 0.078(2) 0.0376(13) 0.0461(14) 0.0016(10) -0.0169(13) -0.0235(12)
C18 0.080(2) 0.0459(14) 0.0352(13) -0.0035(11) 0.0027(12) -0.0264(13)
C19 0.0407(12) 0.0381(12) 0.0452(13) -0.0182(10) 0.0067(10) -0.0119(10)
C20 0.049(2) 0.059(2) 0.079(2) -0.0231(14) 0.0151(14) -0.0238(13)
C21 0.054(2) 0.057(2) 0.063(2) -0.0065(13) 0.0003(13) -0.0009(13)
C22 0.051(2) 0.073(2) 0.088(2) -0.051(2) 0.0073(14) -0.0094(14)
C23 0.065(2) 0.073(2) 0.066(2) -0.0386(15) -0.0069(14) -0.0247(14)
C24 0.0500(14) 0.0541(14) 0.0509(15) -0.0175(12) -0.0102(11) -0.0167(11)
C25 0.0322(11) 0.0333(10) 0.0326(11) -0.0081(9) -0.0014(8) -0.0172(9)
C26 0.0367(12) 0.0374(11) 0.0415(12) -0.0148(10) -0.0022(9) -0.0160(9)
C27 0.0483(14) 0.0347(12) 0.068(2) -0.0128(11) -0.0152(12) -0.0107(10)
C28 0.0511(14) 0.0511(14) 0.060(2) -0.0267(12) -0.0069(12) -0.0188(11)
C29 0.0368(12) 0.0375(11) 0.0432(13) -0.0069(9) -0.0076(10) -0.0182(9)
C30 0.0551(15) 0.0518(14) 0.0450(14) 0.0033(11) -0.0151(11) -0.0289(12)
C31 0.0378(13) 0.0485(14) 0.072(2) -0.0121(12) -0.0093(12) -0.0099(11)
C32 0.0384(12) 0.0325(11) 0.0370(12) 0.0013(9) -0.0051(9) -0.0152(9)
C33 0.0438(13) 0.0494(13) 0.0439(13) 0.0026(11) -0.0060(10) -0.0237(11)
C34 0.0437(14) 0.073(2) 0.056(2) -0.0099(13) 0.0071(12) -0.0176(13)
C35 0.061(2) 0.089(2) 0.056(2) 0.0198(15) -0.0097(13) -0.046(2)
C36 0.0465(13) 0.0298(11) 0.0508(14) 0.0039(10) -0.0108(11) -0.0125(10)
C37 0.0483(14) 0.0355(12) 0.082(2) -0.0146(12) -0.0102(13) -0.0128(11)
C38 0.0381(13) 0.0423(13) 0.061(2) -0.0103(11) -0.0129(11) -0.0028(10)
C41 0.076(2) 0.115(3) 0.130(3) 0.028(3) -0.008(2) -0.059(2)
C42 0.069(2) 0.067(2) 0.098(2) -0.003(2) 0.021(2) -0.029(2)
C43 0.071(2) 0.0455(14) 0.075(2) -0.0244(13) -0.0089(14) -0.0222(13)
C46 0.0421(14) 0.068(2) 0.085(2) -0.0260(15) -0.0093(13) -0.0200(13)
Li1 0.036(2) 0.032(2) 0.037(2) -0.0071(14) -0.0017(15) -0.0125(14)
Li2 0.033(2) 0.034(2) 0.038(2) -0.0070(15) -0.0039(15) -0.0132(14)
Li3 0.038(2) 0.031(2) 0.045(2) -0.0092(15) -0.008(2) -0.0114(15)
Li4 0.049(2) 0.033(2) 0.035(2) -0.0060(15) -0.004(2) -0.019(2)

loop_
_atom_site_label
_atom_site_type_symbol
_atom_site_fract_x
_atom_site_fract_y
_atom_site_fract_z
_atom_site_U_iso_or_equiv
_atom_site_thermal_displace_type
_atom_site_occupancy
_atom_site_calc_flag
_atom_site_refinement_flags
_atom_site_disorder_group
O1 O 0.07107(13) 0.89702(11) 0.28856(7) 0.0309(3) Uani 1 d . .
O2 O 0.40099(14) 0.82586(12) 0.20324(7) 0.0362(3) Uani 1 d . .
O3 O 0.33164(13) 0.93693(11) 0.32349(7) 0.0322(3) Uani 1 d . .
O4 O 0.27498(13) 0.70935(11) 0.35663(7) 0.0328(3) Uani 1 d . .
O5 O 0.08116(15) 0.63962(12) 0.27004(9) 0.0460(4) Uani 1 d . .
O6 O 0.4486(2) 1.07990(14) 0.16836(9) 0.0544(4) Uani 1 d . .
C1 C 0.1426(2) 0.9877(2) 0.17308(10) 0.0320(5) Uani 1 d . .
C2 C 0.0618(2) 0.9956(2) 0.24025(10) 0.0291(4) Uani 1 d . .
C3 C -0.0278(2) 1.1089(2) 0.25404(11) 0.0321(5) Uani 1 d . .
C4 C -0.0208(2) 1.2077(2) 0.20252(11) 0.0370(5) Uani 1 d . .
H4 H -0.0793(2) 1.2839(2) 0.21159(11) 0.044 Uiso 1 calc R .
C5 C 0.0657(2) 1.2024(2) 0.13898(12) 0.0403(5) Uani 1 d . .
C6 C 0.1467(2) 1.0902(2) 0.12291(11) 0.0384(5) Uani 1 d . .
C7 C 0.2091(2) 0.8686(2) 0.14969(10) 0.0334(5) Uani 1 d . .
C8 C 0.1383(2) 0.8377(2) 0.11041(11) 0.0391(5) Uani 1 d . .
C9 C 0.2038(2) 0.7389(2) 0.07755(12) 0.0448(6) Uani 1 d . .
C10 C 0.3384(2) 0.6760(2) 0.08365(12) 0.0448(6) Uani 1 d . .
H10 H 0.3831(2) 0.6111(2) 0.05927(12) 0.054 Uiso 1 calc R .
C11 C 0.4121(2) 0.7015(2) 0.12301(11) 0.0362(5) Uani 1 d . .
C12 C 0.3429(2) 0.7980(2) 0.16041(10) 0.0329(5) Uani 1 d . .
C13 C -0.1334(2) 1.1206(2) 0.32113(12) 0.0396(5) Uani 1 d . .
C14 C -0.2251(2) 1.0519(2) 0.32129(14) 0.0546(6) Uani 1 d . .
H14A H -0.2917(11) 1.0577(13) 0.3643(5) 0.082 Uiso 1 calc R .
H14B H -0.1709(3) 0.9682(4) 0.3204(9) 0.082 Uiso 1 calc R .
H14C H -0.2711(13) 1.0861(10) 0.2792(5) 0.082 Uiso 1 calc R .
C15 C -0.0695(2) 1.0711(2) 0.38977(12) 0.0495(6) Uani 1 d . .
H15A H -0.0295(14) 0.9843(3) 0.3958(5) 0.074 Uiso 1 calc R .
H15B H -0.1386(4) 1.0930(12) 0.4304(2) 0.074 Uiso 1 calc R .
H15C H 0.0003(11) 1.1045(11) 0.3869(4) 0.074 Uiso 1 calc R .
C16 C -0.2217(3) 1.2502(2) 0.3239(2) 0.0713(9) Uani 1 d . .
H16A H -0.2884(14) 1.2534(3) 0.3669(6) 0.107 Uiso 1 calc R .
H16B H -0.2676(16) 1.2845(6) 0.2818(6) 0.107 Uiso 1 calc R .
H16C H -0.1655(4) 1.2955(5) 0.3248(11) 0.107 Uiso 1 calc R .
C17 C 0.0662(3) 1.3173(2) 0.08758(13) 0.0532(6) Uani 1 d . .
H17A H 0.0550(17) 1.3127(6) 0.0404(2) 0.080 Uiso 1 calc R .
H17B H 0.1517(7) 1.3286(8) 0.0847(7) 0.080 Uiso 1 calc R .
H17C H -0.0078(10) 1.3845(3) 0.1046(5) 0.080 Uiso 1 calc R .
C18 C 0.2355(3) 1.0785(2) 0.05195(12) 0.0549(7) Uani 1 d . .
H18A H 0.1797(3) 1.0991(15) 0.0146(2) 0.082 Uiso 1 calc R .
H18B H 0.2977(12) 0.9964(4) 0.0537(3) 0.082 Uiso 1 calc R .
H18C H 0.2866(13) 1.1324(11) 0.0416(4) 0.082 Uiso 1 calc R .
C19 C 0.5634(2) 0.6332(2) 0.12237(12) 0.0420(5) Uani 1 d . .
C20 C 0.6397(3) 0.7207(2) 0.0996(2) 0.0630(7) Uani 1 d . .
H20A H 0.6155(14) 0.7715(11) 0.0540(5) 0.095 Uiso 1 calc R .
H20B H 0.7364(3) 0.6765(2) 0.0943(10) 0.095 Uiso 1 calc R .
H20C H 0.6159(15) 0.7701(11) 0.1357(5) 0.095 Uiso 1 calc R .
C21 C 0.5940(3) 0.5609(2) 0.19522(15) 0.0662(8) Uani 1 d . .
H21A H 0.5474(16) 0.5030(12) 0.2096(5) 0.099 Uiso 1 calc R .
H21B H 0.5633(18) 0.6141(3) 0.2298(3) 0.099 Uiso 1 calc R .
H21C H 0.6909(3) 0.5188(14) 0.1933(3) 0.099 Uiso 1 calc R .
C22 C 0.6204(3) 0.5476(3) 0.0691(2) 0.0701(8) Uani 1 d . .
H22A H 0.5974(18) 0.5913(4) 0.0220(3) 0.105 Uiso 1 calc R .
H22B H 0.5819(16) 0.4840(10) 0.0847(6) 0.105 Uiso 1 calc R .
H22C H 0.7183(3) 0.5128(14) 0.0667(8) 0.105 Uiso 1 calc R .
C23 C 0.1338(3) 0.7026(3) 0.03346(15) 0.0629(7) Uani 1 d . .
H23A H 0.1068(17) 0.7666(7) -0.0072(6) 0.094 Uiso 1 calc R .
H23B H 0.0541(11) 0.6878(16) 0.0627(3) 0.094 Uiso 1 calc R .
H23C H 0.1952(7) 0.6301(10) 0.0163(8) 0.094 Uiso 1 calc R .
C24 C -0.0071(2) 0.9118(2) 0.10354(13) 0.0500(6) Uani 1 d . .
H24A H -0.0115(2) 0.9758(9) 0.0619(5) 0.075 Uiso 1 calc R .
H24B H -0.0503(5) 0.9462(12) 0.1464(4) 0.075 Uiso 1 calc R .
H24C H -0.0536(5) 0.8613(4) 0.0979(9) 0.075 Uiso 1 calc R .
C25 C 0.3894(2) 0.9936(2) 0.35479(11) 0.0311(4) Uani 1 d . .
H25 H 0.4429(2) 1.0325(2) 0.31502(11) 0.037 Uiso 1 calc R .
C26 C 0.2809(2) 1.0938(2) 0.39016(11) 0.0367(5) Uani 1 d . .
H26 H 0.2151(2) 1.0599(2) 0.42362(11) 0.044 Uiso 1 calc R .
C27 C 0.2058(2) 1.1926(2) 0.33461(14) 0.0498(6) Uani 1 d . .
H27A H 0.2660(5) 1.2335(10) 0.3048(6) 0.075 Uiso 1 calc R .
H27B H 0.1286(10) 1.2496(8) 0.35845(14) 0.075 Uiso 1 calc R .
H27C H 0.1745(15) 1.1584(3) 0.3049(6) 0.075 Uiso 1 calc R .
C28 C 0.3376(2) 1.1475(2) 0.43241(14) 0.0506(6) Uani 1 d . .
H28A H 0.4130(11) 1.1691(13) 0.4026(3) 0.076 Uiso 1 calc R .
H28B H 0.3687(15) 1.0891(6) 0.4746(5) 0.076 Uiso 1 calc R .
H28C H 0.2674(5) 1.2187(9) 0.4471(8) 0.076 Uiso 1 calc R .
C29 C 0.4887(2) 0.9044(2) 0.40422(11) 0.0373(5) Uani 1 d . .
H29 H 0.5282(2) 0.9508(2) 0.42227(11) 0.045 Uiso 1 calc R .
C30 C 0.4215(2) 0.8391(2) 0.46859(12) 0.0484(6) Uani 1 d . .
H30A H 0.3722(13) 0.8003(12) 0.45282(12) 0.073 Uiso 1 calc R .
H30B H 0.3589(12) 0.8960(3) 0.4982(4) 0.073 Uiso 1 calc R .
H30C H 0.4900(3) 0.7790(10) 0.4963(5) 0.073 Uiso 1 calc R .
C31 C 0.6040(2) 0.8173(2) 0.36395(15) 0.0538(6) Uani 1 d . .
H31A H 0.6384(11) 0.8609(3) 0.3197(5) 0.081 Uiso 1 calc R .
H31B H 0.5718(5) 0.7605(10) 0.3529(8) 0.081 Uiso 1 calc R .
H31C H 0.6759(7) 0.7742(11) 0.3933(4) 0.081 Uiso 1 calc R .
C32 C 0.2796(2) 0.6243(2) 0.42005(11) 0.0366(5) Uani 1 d . .
H32 H 0.3015(2) 0.6562(2) 0.45605(11) 0.044 Uiso 1 calc R .
C33 C 0.1425(2) 0.6094(2) 0.44974(12) 0.0456(6) Uani 1 d . .
H33 H 0.1192(2) 0.5753(2) 0.41543(12) 0.055 Uiso 1 calc R .
C34 C 0.0334(3) 0.7287(2) 0.45784(15) 0.0608(7) Uani 1 d . .
H34A H 0.0211(13) 0.7790(7) 0.4108(2) 0.091 Uiso 1 calc R .
H34B H 0.0599(9) 0.7679(8) 0.4868(8) 0.091 Uiso 1 calc R .
H34C H -0.0509(5) 0.7162(3) 0.4811(9) 0.091 Uiso 1 calc R .
C35 C 0.1452(3) 0.5249(3) 0.52193(14) 0.0686(8) Uani 1 d . .
H35A H 0.1811(19) 0.5505(11) 0.5542(4) 0.103 Uiso 1 calc R .
H35B H 0.2024(16) 0.4440(4) 0.5155(2) 0.103 Uiso 1 calc R .
H35C H 0.0538(4) 0.5264(14) 0.5422(5) 0.103 Uiso 1 calc R .
C36 C 0.3935(2) 0.5055(2) 0.41167(13) 0.0441(6) Uani 1 d . .
H36 H 0.3900(2) 0.4496(2) 0.45818(13) 0.053 Uiso 1 calc R .
C37 C 0.3769(2) 0.4488(2) 0.35544(15) 0.0547(7) Uani 1 d . .
H37A H 0.3697(17) 0.5051(6) 0.3102(3) 0.082 Uiso 1 calc R .
H37B H 0.2954(9) 0.4279(14) 0.3705(4) 0.082 Uiso 1 calc R .
H37C H 0.4550(8) 0.3768(9) 0.3495(7) 0.082 Uiso 1 calc R .
C38 C 0.5291(2) 0.5212(2) 0.39645(14) 0.0492(6) Uani 1 d . .
H38A H 0.5342(6) 0.5635(13) 0.4311(5) 0.074 Uiso 1 calc R .
H38B H 0.5405(7) 0.5673(12) 0.3484(3) 0.074 Uiso 1 calc R .
H38C H 0.6003(2) 0.4431(2) 0.4000(8) 0.074 Uiso 1 calc R .
C39A C 0.3991(5) 1.2062(4) 0.1417(3) 0.0559(15) Uiso 0.635(13) d P 1
H39A H 0.3171(5) 1.2472(4) 0.1722(3) 0.067 Uiso 0.635(13) calc PR 1
H39B H 0.3804(5) 1.2241(4) 0.0923(3) 0.067 Uiso 0.635(13) calc PR 1
C40A C 0.5172(6) 1.2398(5) 0.1458(5) 0.083(2) Uiso 0.635(13) d P 1
H40A H 0.5241(6) 1.2389(5) 0.1953(5) 0.100 Uiso 0.635(13) calc PR 1
H40B H 0.5129(6) 1.3185(5) 0.1163(5) 0.100 Uiso 0.635(13) calc PR 1
C39B C 0.4279(10) 1.2034(7) 0.1676(7) 0.060(3) Uiso 0.365(13) d P 2
H39C H 0.4466(10) 1.2130(7) 0.2124(7) 0.072 Uiso 0.365(13) calc PR 2
H39D H 0.3353(10) 1.2556(7) 0.1600(7) 0.072 Uiso 0.365(13) calc PR 2
C40B C 0.5299(10) 1.2294(9) 0.1049(8) 0.079(4) Uiso 0.365(13) d P 2
H40C H 0.4991(10) 1.2397(9) 0.0592(8) 0.095 Uiso 0.365(13) calc PR 2
H40D H 0.5472(10) 1.3017(9) 0.1063(8) 0.095 Uiso 0.365(13) calc PR 2
C41 C 0.6364(4) 1.1348(4) 0.1138(2) 0.1098(14) Uani 1 d . .
H41A H 0.6496(4) 1.1524(4) 0.0612(2) 0.132 Uiso 0.635(13) calc PR 1
H41B H 0.7216(4) 1.1199(4) 0.1307(2) 0.132 Uiso 0.635(13) calc PR 1
H41C H 0.6866(4) 1.1413(4) 0.1479(2) 0.132 Uiso 0.365(13) calc PR 2
H41D H 0.6964(4) 1.1247(4) 0.0680(2) 0.132 Uiso 0.365(13) calc PR 2
C42 C 0.5879(3) 1.0311(3) 0.1422(2) 0.0844(10) Uani 1 d . .
H42A H 0.6009(3) 0.9869(3) 0.1041(2) 0.101 Uiso 1 calc R .
H42B H 0.6377(3) 0.9760(3) 0.1809(2) 0.101 Uiso 1 calc R .
C43 C 0.1221(3) 0.5373(2) 0.2372(2) 0.0610(7) Uani 1 d . .
H43A H 0.1650(3) 0.4642(2) 0.2705(2) 0.073 Uiso 0.572(14) calc PR 1
H43B H 0.1876(3) 0.5447(2) 0.1939(2) 0.073 Uiso 0.572(14) calc PR 1
H43C H 0.1946(3) 0.4703(2) 0.2598(2) 0.073 Uiso 0.428(14) calc PR 2
H43D H 0.1527(3) 0.5563(2) 0.1857(2) 0.073 Uiso 0.428(14) calc PR 2
C44A C 0.0003(5) 0.5313(6) 0.2188(5) 0.065(2) Uiso 0.572(14) d P 1
H44A H 0.0064(5) 0.4478(6) 0.2237(5) 0.078 Uiso 0.572(14) calc PR 1
H44B H -0.0143(5) 0.5735(6) 0.1697(5) 0.078 Uiso 0.572(14) calc PR 1
C45A C -0.1107(6) 0.5936(8) 0.2733(5) 0.075(2) Uiso 0.572(14) d P 1
H45A H -0.1969(6) 0.6329(8) 0.2540(5) 0.090 Uiso 0.572(14) calc PR 1
H45B H -0.1228(6) 0.5364(8) 0.3174(5) 0.090 Uiso 0.572(14) calc PR 1
C44B C -0.0103(8) 0.5087(8) 0.2514(8) 0.074(3) Uiso 0.428(14) d P 2
H44A' H -0.0238(8) 0.4622(8) 0.2997(8) 0.088 Uiso 0.428(14) calc PR 2
H44B' H -0.0125(8) 0.4658(8) 0.2157(8) 0.088 Uiso 0.428(14) calc PR 2
C45B C -0.1173(7) 0.6409(9) 0.2431(6) 0.065(3) Uiso 0.428(14) d P 2
H45A' H -0.1138(7) 0.6841(9) 0.1933(6) 0.078 Uiso 0.428(14) calc PR 2
H45B' H -0.2101(7) 0.6427(9) 0.2626(6) 0.078 Uiso 0.428(14) calc PR 2
C46 C -0.0624(2) 0.6839(2) 0.2872(2) 0.0622(7) Uani 1 d . .
H46A H -0.1008(2) 0.7623(2) 0.2571(2) 0.075 Uiso 0.572(14) calc PR 1
H46B H -0.0890(2) 0.6926(2) 0.3377(2) 0.075 Uiso 0.572(14) calc PR 1
H46C H -0.0962(2) 0.7720(2) 0.2780(2) 0.075 Uiso 0.428(14) calc PR 2
H46D H -0.0896(2) 0.6554(2) 0.3381(2) 0.075 Uiso 0.428(14) calc PR 2
Li1 Li 0.1861(3) 0.8788(3) 0.3545(2) 0.0350(8) Uani 1 d . .
Li2 Li 0.4016(3) 0.7791(3) 0.3017(2) 0.0350(8) Uani 1 d . .
Li3 Li 0.1732(3) 0.7383(3) 0.2827(2) 0.0374(8) Uani 1 d . .
Li4 Li 0.3423(4) 0.9809(3) 0.2230(2) 0.0382(8) Uani 1 d . .

loop_
_atom_type_symbol
_atom_type_description
_atom_type_scat_dispersion_real
_atom_type_scat_dispersion_imag
_atom_type_scat_source
C C 0.0033 0.0016 'International Tables Vol C Tables 4.2.6.8 and 6.1.1.4'
H H 0.0000 0.0000 'International Tables Vol C Tables 4.2.6.8 and 6.1.1.4'
O O 0.0106 0.0060 'International Tables Vol C Tables 4.2.6.8 and 6.1.1.4'
Li Li -0.0003 0.0001 'International Tables Vol C Tables 4.2.6.8 and 6.1.1.4'

loop_
_geom_angle_atom_site_label_1
_geom_angle_atom_site_label_2
_geom_angle_atom_site_label_3
_geom_angle
_geom_angle_site_symmetry_1
_geom_angle_site_symmetry_3
_geom_angle_publ_flag
C2 O1 Li3 130.3(2) . . ?
C2 O1 Li1 110.36(14) . . ?
Li3 O1 Li1 85.04(15) . . ?
C12 O2 Li2 130.2(2) . . ?
C12 O2 Li4 122.0(2) . . ?
Li2 O2 Li4 83.8(2) . . ?
C25 O3 Li4 114.82(15) . . ?
C25 O3 Li1 133.9(2) . . ?
Li4 O3 Li1 105.7(2) . . ?
C25 O3 Li2 130.1(2) . . ?
Li4 O3 Li2 82.04(15) . . ?
Li1 O3 Li2 75.08(14) . . ?
C32 O4 Li2 132.1(2) . . ?
C32 O4 Li3 127.1(2) . . ?
Li2 O4 Li3 96.7(2) . . ?
C32 O4 Li1 122.8(2) . . ?
Li2 O4 Li1 75.05(15) . . ?
Li3 O4 Li1 83.44(15) . . ?
C46 O5 C43 109.7(2) . . ?
C46 O5 Li3 115.6(2) . . ?
C43 O5 Li3 133.9(2) . . ?
C42 O6 C39A 110.0(2) . . ?
C42 O6 C39B 103.8(4) . . ?
C42 O6 Li4 122.7(2) . . ?
C39A O6 Li4 126.9(2) . . ?
C39B O6 Li4 129.9(4) . . ?
C6 C1 C2 121.3(2) . . ?
C6 C1 C7 118.2(2) . . ?
C2 C1 C7 119.8(2) . . ?
C6 C1 Li4 91.02(15) . . ?
C2 C1 Li4 91.12(14) . . ?
C7 C1 Li4 96.20(14) . . ?
O1 C2 C1 119.2(2) . . ?
O1 C2 C3 121.8(2) . . ?
C1 C2 C3 119.0(2) . . ?
O1 C2 Li1 41.98(10) . . ?
C1 C2 Li1 116.56(15) . . ?
C3 C2 Li1 108.24(14) . . ?
C4 C3 C2 117.2(2) . . ?
C4 C3 C13 121.6(2) . . ?
C2 C3 C13 121.1(2) . . ?
C5 C4 C3 124.4(2) . . ?
C5 C4 H4 117.78(12) . . ?
C3 C4 H4 117.78(12) . . ?
C4 C5 C6 118.3(2) . . ?
C4 C5 C17 119.5(2) . . ?
C6 C5 C17 122.1(2) . . ?
C5 C6 C1 119.2(2) . . ?
C5 C6 C18 120.8(2) . . ?
C1 C6 C18 119.9(2) . . ?
C8 C7 C12 121.7(2) . . ?
C8 C7 C1 117.2(2) . . ?
C12 C7 C1 120.7(2) . . ?
C8 C7 Li3 103.39(15) . . ?
C12 C7 Li3 78.06(13) . . ?
C1 C7 Li3 94.84(13) . . ?
C9 C8 C7 119.3(2) . . ?
C9 C8 C24 120.6(2) . . ?
C7 C8 C24 120.1(2) . . ?
C10 C9 C8 118.4(2) . . ?
C10 C9 C23 119.8(2) . . ?
C8 C9 C23 121.7(2) . . ?
C9 C10 C11 124.5(2) . . ?
C9 C10 H10 117.73(12) . . ?
C11 C10 H10 117.73(12) . . ?
C10 C11 C12 117.1(2) . . ?
C10 C11 C19 121.1(2) . . ?
C12 C11 C19 121.7(2) . . ?
O2 C12 C7 119.0(2) . . ?
O2 C12 C11 122.4(2) . . ?
C7 C12 C11 118.6(2) . . ?
C16 C13 C15 106.6(2) . . ?
C16 C13 C14 108.0(2) . . ?
C15 C13 C14 108.6(2) . . ?
C16 C13 C3 112.2(2) . . ?
C15 C13 C3 112.3(2) . . ?
C14 C13 C3 108.9(2) . . ?
C13 C14 H14A 109.47(13) . . ?
C13 C14 H14B 109.47(12) . . ?
H14A C14 H14B 109.5 . . ?
C13 C14 H14C 109.47(13) . . ?
H14A C14 H14C 109.5 . . ?
H14B C14 H14C 109.5 . . ?
C13 C15 H15A 109.47(12) . . ?
C13 C15 H15B 109.47(11) . . ?
H15A C15 H15B 109.5 . . ?
C13 C15 H15C 109.47(12) . . ?
H15A C15 H15C 109.5 . . ?
H15B C15 H15C 109.5 . . ?
C13 C16 H16A 109.47(14) . . ?
C13 C16 H16B 109.5(2) . . ?
H16A C16 H16B 109.5 . . ?
C13 C16 H16C 109.47(14) . . ?
H16A C16 H16C 109.5 . . ?
H16B C16 H16C 109.5 . . ?
C5 C17 H17A 109.47(12) . . ?
C5 C17 H17B 109.47(13) . . ?
H17A C17 H17B 109.5 . . ?
C5 C17 H17C 109.47(13) . . ?
H17A C17 H17C 109.5 . . ?
H17B C17 H17C 109.5 . . ?
C6 C18 H18A 109.47(14) . . ?
C6 C18 H18B 109.47(12) . . ?
H18A C18 H18B 109.5 . . ?
C6 C18 H18C 109.47(12) . . ?
H18A C18 H18C 109.5 . . ?
H18B C18 H18C 109.5 . . ?
C21 C19 C20 109.0(2) . . ?
C21 C19 C11 111.2(2) . . ?
C20 C19 C11 109.8(2) . . ?
C21 C19 C22 107.8(2) . . ?
C20 C19 C22 106.5(2) . . ?
C11 C19 C22 112.4(2) . . ?
C19 C20 H20A 109.5(2) . . ?
C19 C20 H20B 109.47(13) . . ?
H20A C20 H20B 109.5 . . ?
C19 C20 H20C 109.47(13) . . ?
H20A C20 H20C 109.5 . . ?
H20B C20 H20C 109.5 . . ?
C19 C21 H21A 109.47(15) . . ?
C19 C21 H21B 109.47(13) . . ?
H21A C21 H21B 109.5 . . ?
C19 C21 H21C 109.47(13) . . ?
H21A C21 H21C 109.5 . . ?
H21B C21 H21C 109.5 . . ?
C19 C22 H22A 109.5(2) . . ?
C19 C22 H22B 109.47(14) . . ?
H22A C22 H22B 109.5 . . ?
C19 C22 H22C 109.47(14) . . ?
H22A C22 H22C 109.5 . . ?
H22B C22 H22C 109.5 . . ?
C9 C23 H23A 109.47(15) . . ?
C9 C23 H23B 109.47(14) . . ?
H23A C23 H23B 109.5 . . ?
C9 C23 H23C 109.47(14) . . ?
H23A C23 H23C 109.5 . . ?
H23B C23 H23C 109.5 . . ?
C8 C24 H24A 109.47(13) . . ?
C8 C24 H24B 109.47(12) . . ?
H24A C24 H24B 109.5 . . ?
C8 C24 H24C 109.47(12) . . ?
H24A C24 H24C 109.5 . . ?
H24B C24 H24C 109.5 . . ?
O3 C25 C29 112.1(2) . . ?
O3 C25 C26 111.2(2) . . ?
C29 C25 C26 113.5(2) . . ?
O3 C25 H25 106.50(10) . . ?
C29 C25 H25 106.50(11) . . ?
C26 C25 H25 106.50(11) . . ?
C27 C26 C28 108.7(2) . . ?
C27 C26 C25 110.5(2) . . ?
C28 C26 C25 112.9(2) . . ?
C27 C26 H26 108.15(12) . . ?
C28 C26 H26 108.15(13) . . ?
C25 C26 H26 108.15(11) . . ?
C26 C27 H27A 109.47(12) . . ?
C26 C27 H27B 109.47(12) . . ?
H27A C27 H27B 109.5 . . ?
C26 C27 H27C 109.47(11) . . ?
H27A C27 H27C 109.5 . . ?
H27B C27 H27C 109.5 . . ?
C26 C28 H28A 109.47(12) . . ?
C26 C28 H28B 109.47(12) . . ?
H28A C28 H28B 109.5 . . ?
C26 C28 H28C 109.47(12) . . ?
H28A C28 H28C 109.5 . . ?
H28B C28 H28C 109.5 . . ?
C30 C29 C31 111.0(2) . . ?
C30 C29 C25 112.8(2) . . ?
C31 C29 C25 111.2(2) . . ?
C30 C29 H29 107.17(12) . . ?
C31 C29 H29 107.17(12) . . ?
C25 C29 H29 107.17(10) . . ?
C29 C30 H30A 109.47(12) . . ?
C29 C30 H30B 109.47(12) . . ?
H30A C30 H30B 109.5 . . ?
C29 C30 H30C 109.47(12) . . ?
H30A C30 H30C 109.5 . . ?
H30B C30 H30C 109.5 . . ?
C29 C31 H31A 109.47(13) . . ?
C29 C31 H31B 109.47(12) . . ?
H31A C31 H31B 109.5 . . ?
C29 C31 H31C 109.47(13) . . ?
H31A C31 H31C 109.5 . . ?
H31B C31 H31C 109.5 . . ?
O4 C32 C33 112.1(2) . . ?
O4 C32 C36 111.8(2) . . ?
C33 C32 C36 112.8(2) . . ?
O4 C32 H32 106.54(10) . . ?
C33 C32 H32 106.54(13) . . ?
C36 C32 H32 106.54(12) . . ?
C34 C33 C35 108.9(2) . . ?
C34 C33 C32 111.0(2) . . ?
C35 C33 C32 111.8(2) . . ?
C34 C33 H33 108.35(14) . . ?
C35 C33 H33 108.35(15) . . ?
C32 C33 H33 108.35(13) . . ?
C33 C34 H34A 109.47(13) . . ?
C33 C34 H34B 109.47(14) . . ?
H34A C34 H34B 109.5 . . ?
C33 C34 H34C 109.47(13) . . ?
H34A C34 H34C 109.5 . . ?
H34B C34 H34C 109.5 . . ?
C33 C35 H35A 109.47(14) . . ?
C33 C35 H35B 109.5(2) . . ?
H35A C35 H35B 109.5 . . ?
C33 C35 H35C 109.47(13) . . ?
H35A C35 H35C 109.5 . . ?
H35B C35 H35C 109.5 . . ?
C38 C36 C37 111.2(2) . . ?
C38 C36 C32 110.7(2) . . ?
C37 C36 C32 112.5(2) . . ?
C38 C36 H36 107.39(13) . . ?
C37 C36 H36 107.39(12) . . ?
C32 C36 H36 107.39(11) . . ?
C36 C37 H37A 109.47(12) . . ?
C36 C37 H37B 109.47(13) . . ?
H37A C37 H37B 109.5 . . ?
C36 C37 H37C 109.47(12) . . ?
H37A C37 H37C 109.5 . . ?
H37B C37 H37C 109.5 . . ?
C36 C38 H38A 109.47(13) . . ?
C36 C38 H38B 109.47(13) . . ?
H38A C38 H38B 109.5 . . ?
C36 C38 H38C 109.47(12) . . ?
H38A C38 H38C 109.5 . . ?
H38B C38 H38C 109.5 . . ?
O6 C39A C40A 100.8(4) . . ?
O6 C39A H39A 111.6(2) . . ?
C40A C39A H39A 111.6(4) . . ?
O6 C39A H39B 111.6(3) . . ?
C40A C39A H39B 111.6(5) . . ?
H39A C39A H39B 109.4 . . ?
C39A C40A C41 99.5(5) . . ?
C39A C40A H40A 111.9(5) . . ?
C41 C40A H40A 111.9(3) . . ?
C39A C40A H40B 111.9(3) . . ?
C41 C40A H40B 111.9(3) . . ?
H40A C40A H40B 109.6 . . ?
O6 C39B C40B 102.1(7) . . ?
O6 C39B H39C 111.4(5) . . ?
C40B C39B H39C 111.4(9) . . ?
O6 C39B H39D 111.4(5) . . ?
C40B C39B H39D 111.4(6) . . ?
H39C C39B H39D 109.2 . . ?
C41 C40B C39B 102.9(9) . . ?
C41 C40B H40C 111.2(7) . . ?
C39B C40B H40C 111.2(9) . . ?
C41 C40B H40D 111.2(5) . . ?
C39B C40B H40D 111.2(7) . . ?
H40C C40B H40D 109.1 . . ?
C40B C41 C42 106.6(5) . . ?
C42 C41 C40A 102.5(3) . . ?
C42 C41 H41A 111.3(2) . . ?
C40A C41 H41A 111.3(3) . . ?
C42 C41 H41B 111.3(2) . . ?
C40A C41 H41B 111.3(3) . . ?
H41A C41 H41B 109.2 . . ?
C40B C41 H41C 110.4(7) . . ?
C42 C41 H41C 110.4(2) . . ?
C40B C41 H41D 110.4(6) . . ?
C42 C41 H41D 110.4(2) . . ?
H41C C41 H41D 108.6 . . ?
O6 C42 C41 106.2(3) . . ?
O6 C42 H42A 110.5(2) . . ?
C41 C42 H42A 110.5(2) . . ?
O6 C42 H42B 110.5(2) . . ?
C41 C42 H42B 110.5(2) . . ?
H42A C42 H42B 108.7 . . ?
O5 C43 C44A 107.7(3) . . ?
O5 C43 C44B 102.0(4) . . ?
O5 C43 H43A 110.17(14) . . ?
C44A C43 H43A 110.2(3) . . ?
O5 C43 H43B 110.17(13) . . ?
C44A C43 H43B 110.2(4) . . ?
H43A C43 H43B 108.5 . . ?
O5 C43 H43C 111.36(13) . . ?
C44B C43 H43C 111.4(4) . . ?
O5 C43 H43D 111.36(13) . . ?
C44B C43 H43D 111.4(5) . . ?
H43C C43 H43D 109.2 . . ?
C43 C44A C45A 102.5(5) . . ?
C43 C44A H44A 111.3(3) . . ?
C45A C44A H44A 111.3(5) . . ?
C43 C44A H44B 111.3(4) . . ?
C45A C44A H44B 111.3(6) . . ?
H44A C44A H44B 109.2 . . ?
C46 C45A C44A 104.3(5) . . ?
C46 C45A H45A 110.9(3) . . ?
C44A C45A H45A 110.9(5) . . ?
C46 C45A H45B 110.9(4) . . ?
C44A C45A H45B 110.9(6) . . ?
H45A C45A H45B 108.9 . . ?
C43 C44B C45B 99.8(7) . . ?
C43 C44B H44A 111.8(5) . . ?
C45B C44B H44A 111.8(8) . . ?
C43 C44B H44B 111.8(4) . . ?
C45B C44B H44B 111.8(6) . . ?
H44A C44B H44B 109.5 . . ?
C46 C45B C44B 96.3(7) . . ?
C46 C45B H45A 112.5(5) . . ?
C44B C45B H45A 112.5(8) . . ?
C46 C45B H45B 112.5(4) . . ?
C44B C45B H45B 112.5(6) . . ?
H45A C45B H45B 110.0 . . ?
O5 C46 C45B 107.8(3) . . ?
O5 C46 C45A 106.0(3) . . ?
O5 C46 H46A 110.53(14) . . ?
C45A C46 H46A 110.5(4) . . ?
O5 C46 H46B 110.53(13) . . ?
C45A C46 H46B 110.5(4) . . ?
H46A C46 H46B 108.7 . . ?
O5 C46 H46C 110.14(13) . . ?
C45B C46 H46C 110.1(4) . . ?
O5 C46 H46D 110.14(14) . . ?
C45B C46 H46D 110.1(5) . . ?
H46C C46 H46D 108.5 . . ?
O3 Li1 O1 119.6(2) . . ?
O3 Li1 O4 102.4(2) . . ?
O1 Li1 O4 94.0(2) . . ?
O3 Li1 Li2 53.00(12) . . ?
O1 Li1 Li2 104.6(2) . . ?
O4 Li1 Li2 51.55(12) . . ?
O3 Li1 Li3 116.6(2) . . ?
O1 Li1 Li3 46.76(11) . . ?
O4 Li1 Li3 47.69(11) . . ?
Li2 Li1 Li3 70.72(14) . . ?
O3 Li1 C2 95.38(14) . . ?
O1 Li1 C2 27.66(7) . . ?
O4 Li1 C2 114.0(2) . . ?
Li2 Li1 C2 101.5(2) . . ?
Li3 Li1 C2 67.44(12) . . ?
O3 Li1 Li4 37.16(10) . . ?
O1 Li1 Li4 82.88(13) . . ?
O4 Li1 Li4 101.51(15) . . ?
Li2 Li1 Li4 54.01(12) . . ?
Li3 Li1 Li4 88.22(14) . . ?
C2 Li1 Li4 61.47(10) . . ?
O2 Li2 O4 118.7(2) . . ?
O2 Li2 O3 96.8(2) . . ?
O4 Li2 O3 103.1(2) . . ?
O2 Li2 Li1 106.3(2) . . ?
O4 Li2 Li1 53.41(12) . . ?
O3 Li2 Li1 51.92(12) . . ?
O2 Li2 Li4 48.34(11) . . ?
O4 Li2 Li4 124.5(2) . . ?
O3 Li2 Li4 48.50(11) . . ?
Li1 Li2 Li4 77.28(15) . . ?
O2 Li2 Li3 77.27(14) . . ?
O4 Li2 Li3 41.81(11) . . ?
O3 Li2 Li3 104.5(2) . . ?
Li1 Li2 Li3 58.34(13) . . ?
Li4 Li2 Li3 93.53(15) . . ?
O1 Li3 O4 96.6(2) . . ?
O1 Li3 O5 117.4(2) . . ?
O4 Li3 O5 127.1(2) . . ?
O1 Li3 Li1 48.20(11) . . ?
O4 Li3 Li1 48.87(11) . . ?
O5 Li3 Li1 148.2(2) . . ?
O1 Li3 C7 73.46(12) . . ?
O4 Li3 C7 125.3(2) . . ?
O5 Li3 C7 103.5(2) . . ?
Li1 Li3 C7 98.33(14) . . ?
O1 Li3 Li2 89.05(14) . . ?
O4 Li3 Li2 41.47(10) . . ?
O5 Li3 Li2 153.5(2) . . ?
Li1 Li3 Li2 50.94(12) . . ?
C7 Li3 Li2 84.04(12) . . ?
O2 Li4 O3 97.2(2) . . ?
O2 Li4 O6 115.5(2) . . ?
O3 Li4 O6 120.9(2) . . ?
O2 Li4 Li2 47.85(11) . . ?
O3 Li4 Li2 49.46(12) . . ?
O6 Li4 Li2 133.1(2) . . ?
O2 Li4 C1 78.57(13) . . ?
O3 Li4 C1 115.0(2) . . ?
O6 Li4 C1 118.7(2) . . ?
Li2 Li4 C1 101.63(14) . . ?
O2 Li4 Li1 83.33(13) . . ?
O3 Li4 Li1 37.16(10) . . ?
O6 Li4 Li1 155.6(2) . . ?
Li2 Li4 Li1 48.70(11) . . ?
C1 Li4 Li1 78.56(12) . . ?

loop_
_geom_bond_atom_site_label_1
_geom_bond_atom_site_label_2
_geom_bond_distance
_geom_bond_site_symmetry_2
_geom_bond_publ_flag
O1 C2 1.328(2) . ?
O1 Li3 1.870(3) . ?
O1 Li1 1.914(4) . ?
O2 C12 1.334(2) . ?
O2 Li2 1.874(4) . ?
O2 Li4 1.889(3) . ?
O3 C25 1.412(2) . ?
O3 Li4 1.901(4) . ?
O3 Li1 1.901(4) . ?
O3 Li2 1.929(3) . ?
O4 C32 1.410(2) . ?
O4 Li2 1.891(4) . ?
O4 Li3 1.904(4) . ?
O4 Li1 1.939(3) . ?
O5 C46 1.435(3) . ?
O5 C43 1.438(3) . ?
O5 Li3 1.938(4) . ?
O6 C42 1.427(3) . ?
O6 C39A 1.442(5) . ?
O6 C39B 1.454(8) . ?
O6 Li4 1.963(4) . ?
C1 C6 1.405(3) . ?
C1 C2 1.415(3) . ?
C1 C7 1.512(3) . ?
C1 Li4 2.544(4) . ?
C2 C3 1.422(3) . ?
C2 Li1 2.683(4) . ?
C3 C4 1.391(3) . ?
C3 C13 1.539(3) . ?
C4 C5 1.384(3) . ?
C4 H4 0.95 . ?
C5 C6 1.403(3) . ?
C5 C17 1.523(3) . ?
C6 C18 1.513(3) . ?
C7 C8 1.406(3) . ?
C7 C12 1.416(3) . ?
C7 Li3 2.734(4) . ?
C8 C9 1.395(3) . ?
C8 C24 1.514(3) . ?
C9 C10 1.389(3) . ?
C9 C23 1.512(3) . ?
C10 C11 1.392(3) . ?
C10 H10 0.95 . ?
C11 C12 1.429(3) . ?
C11 C19 1.537(3) . ?
C13 C16 1.531(3) . ?
C13 C15 1.535(3) . ?
C13 C14 1.537(3) . ?
C14 H14A 0.98 . ?
C14 H14B 0.98 . ?
C14 H14C 0.98 . ?
C15 H15A 0.98 . ?
C15 H15B 0.98 . ?
C15 H15C 0.98 . ?
C16 H16A 0.98 . ?
C16 H16B 0.98 . ?
C16 H16C 0.98 . ?
C17 H17A 0.98 . ?
C17 H17B 0.98 . ?
C17 H17C 0.98 . ?
C18 H18A 0.98 . ?
C18 H18B 0.98 . ?
C18 H18C 0.98 . ?
C19 C21 1.517(3) . ?
C19 C20 1.528(3) . ?
C19 C22 1.539(3) . ?
C20 H20A 0.98 . ?
C20 H20B 0.98 . ?
C20 H20C 0.98 . ?
C21 H21A 0.98 . ?
C21 H21B 0.98 . ?
C21 H21C 0.98 . ?
C22 H22A 0.98 . ?
C22 H22B 0.98 . ?
C22 H22C 0.98 . ?
C23 H23A 0.98 . ?
C23 H23B 0.98 . ?
C23 H23C 0.98 . ?
C24 H24A 0.98 . ?
C24 H24B 0.98 . ?
C24 H24C 0.98 . ?
C25 C29 1.533(3) . ?
C25 C26 1.538(3) . ?
C25 H25 1.00 . ?
C26 C27 1.523(3) . ?
C26 C28 1.527(3) . ?
C26 H26 1.00 . ?
C27 H27A 0.98 . ?
C27 H27B 0.98 . ?
C27 H27C 0.98 . ?
C28 H28A 0.98 . ?
C28 H28B 0.98 . ?
C28 H28C 0.98 . ?
C29 C30 1.519(3) . ?
C29 C31 1.522(3) . ?
C29 H29 1.00 . ?
C30 H30A 0.98 . ?
C30 H30B 0.98 . ?
C30 H30C 0.98 . ?
C31 H31A 0.98 . ?
C31 H31B 0.98 . ?
C31 H31C 0.98 . ?
C32 C33 1.538(3) . ?
C32 C36 1.539(3) . ?
C32 H32 1.00 . ?
C33 C34 1.521(3) . ?
C33 C35 1.534(3) . ?
C33 H33 1.00 . ?
C34 H34A 0.98 . ?
C34 H34B 0.98 . ?
C34 H34C 0.98 . ?
C35 H35A 0.98 . ?
C35 H35B 0.98 . ?
C35 H35C 0.98 . ?
C36 C38 1.516(3) . ?
C36 C37 1.524(3) . ?
C36 H36 1.00 . ?
C37 H37A 0.98 . ?
C37 H37B 0.98 . ?
C37 H37C 0.98 . ?
C38 H38A 0.98 . ?
C38 H38B 0.98 . ?
C38 H38C 0.98 . ?
C39A C40A 1.517(9) . ?
C39A H39A 0.99 . ?
C39A H39B 0.99 . ?
C40A C41 1.589(8) . ?
C40A H40A 0.99 . ?
C40A H40B 0.99 . ?
C39B C40B 1.52(2) . ?
C39B H39C 0.99 . ?
C39B H39D 0.99 . ?
C40B C41 1.304(10) . ?
C40B H40C 0.99 . ?
C40B H40D 0.99 . ?
C41 C42 1.503(4) . ?
C41 H41A 0.99 . ?
C41 H41B 0.99 . ?
C41 H41C 0.99 . ?
C41 H41D 0.99 . ?
C42 H42A 0.99 . ?
C42 H42B 0.99 . ?
C43 C44A 1.483(6) . ?
C43 C44B 1.561(9) . ?
C43 H43A 0.99 . ?
C43 H43B 0.99 . ?
C43 H43C 0.99 . ?
C43 H43D 0.99 . ?
C44A C45A 1.525(10) . ?
C44A H44A 0.99 . ?
C44A H44B 0.99 . ?
C45A C46 1.506(7) . ?
C45A H45A 0.99 . ?
C45A H45B 0.99 . ?
C44B C45B 1.600(14) . ?
C44B H44A 0.99 . ?
C44B H44B 0.99 . ?
C45B C46 1.449(7) . ?
C45B H45A 0.99 . ?
C45B H45B 0.99 . ?
C46 H46A 0.99 . ?
C46 H46B 0.99 . ?
C46 H46C 0.99 . ?
C46 H46D 0.99 . ?
Li1 Li2 2.334(5) . ?
Li1 Li3 2.558(5) . ?
Li1 Li4 3.030(5) . ?
Li2 Li4 2.513(5) . ?
Li2 Li3 2.836(5) . ?

loop_
_geom_torsion_atom_site_label_1
_geom_torsion_atom_site_label_2
_geom_torsion_atom_site_label_3
_geom_torsion_atom_site_label_4
_geom_torsion
_geom_torsion_site_symmetry_1
_geom_torsion_site_symmetry_2
_geom_torsion_site_symmetry_3
_geom_torsion_site_symmetry_4
_geom_torsion_publ_flag
Li3 O1 C2 C1 -2.8(3) . . . . ?
Li1 O1 C2 C1 98.3(2) . . . . ?
Li3 O1 C2 C3 176.8(2) . . . . ?
Li1 O1 C2 C3 -82.1(2) . . . . ?
Li3 O1 C2 Li1 -101.2(2) . . . . ?
Li1 O1 C2 Li1 0.0 . . . . ?
C6 C1 C2 O1 -173.4(2) . . . . ?
C7 C1 C2 O1 16.3(3) . . . . ?
Li4 C1 C2 O1 -81.5(2) . . . . ?
C6 C1 C2 C3 7.0(3) . . . . ?
C7 C1 C2 C3 -163.3(2) . . . . ?
Li4 C1 C2 C3 98.9(2) . . . . ?
C6 C1 C2 Li1 -125.7(2) . . . . ?
C7 C1 C2 Li1 64.0(2) . . . . ?
Li4 C1 C2 Li1 -33.8(2) . . . . ?
O1 C2 C3 C4 174.1(2) . . . . ?
C1 C2 C3 C4 -6.3(3) . . . . ?
Li1 C2 C3 C4 129.9(2) . . . . ?
O1 C2 C3 C13 -9.4(3) . . . . ?
C1 C2 C3 C13 170.2(2) . . . . ?
Li1 C2 C3 C13 -53.6(2) . . . . ?
C2 C3 C4 C5 0.9(3) . . . . ?
C13 C3 C4 C5 -175.5(2) . . . . ?
C3 C4 C5 C6 4.0(3) . . . . ?
C3 C4 C5 C17 -178.5(2) . . . . ?
C4 C5 C6 C1 -3.3(3) . . . . ?
C17 C5 C6 C1 179.3(2) . . . . ?
C4 C5 C6 C18 175.4(2) . . . . ?
C17 C5 C6 C18 -2.1(3) . . . . ?
C2 C1 C6 C5 -2.1(3) . . . . ?
C7 C1 C6 C5 168.4(2) . . . . ?
Li4 C1 C6 C5 -94.0(2) . . . . ?
C2 C1 C6 C18 179.2(2) . . . . ?
C7 C1 C6 C18 -10.3(3) . . . . ?
Li4 C1 C6 C18 87.3(2) . . . . ?
C6 C1 C7 C8 -78.8(2) . . . . ?
C2 C1 C7 C8 91.8(2) . . . . ?
Li4 C1 C7 C8 -173.3(2) . . . . ?
C6 C1 C7 C12 94.5(2) . . . . ?
C2 C1 C7 C12 -94.9(2) . . . . ?
Li4 C1 C7 C12 -0.1(2) . . . . ?
C6 C1 C7 Li3 173.4(2) . . . . ?
C2 C1 C7 Li3 -15.9(2) . . . . ?
Li4 C1 C7 Li3 78.93(13) . . . . ?
C12 C7 C8 C9 -3.9(3) . . . . ?
C1 C7 C8 C9 169.3(2) . . . . ?
Li3 C7 C8 C9 -88.0(2) . . . . ?
C12 C7 C8 C24 176.6(2) . . . . ?
C1 C7 C8 C24 -10.2(3) . . . . ?
Li3 C7 C8 C24 92.5(2) . . . . ?
C7 C8 C9 C10 -1.4(3) . . . . ?
C24 C8 C9 C10 178.0(2) . . . . ?
C7 C8 C9 C23 -178.8(2) . . . . ?
C24 C8 C9 C23 0.7(3) . . . . ?
C8 C9 C10 C11 2.8(4) . . . . ?
C23 C9 C10 C11 -179.7(2) . . . . ?
C9 C10 C11 C12 1.1(3) . . . . ?
C9 C10 C11 C19 -175.4(2) . . . . ?
Li2 O2 C12 C7 88.2(2) . . . . ?
Li4 O2 C12 C7 -23.1(3) . . . . ?
Li2 O2 C12 C11 -93.9(2) . . . . ?
Li4 O2 C12 C11 154.9(2) . . . . ?
C8 C7 C12 O2 -174.2(2) . . . . ?
C1 C7 C12 O2 12.9(3) . . . . ?
Li3 C7 C12 O2 -75.7(2) . . . . ?
C8 C7 C12 C11 7.8(3) . . . . ?
C1 C7 C12 C11 -165.2(2) . . . . ?
Li3 C7 C12 C11 106.3(2) . . . . ?
C10 C11 C12 O2 175.8(2) . . . . ?
C19 C11 C12 O2 -7.8(3) . . . . ?
C10 C11 C12 C7 -6.2(3) . . . . ?
C19 C11 C12 C7 170.2(2) . . . . ?
C4 C3 C13 C16 -1.8(3) . . . . ?
C2 C3 C13 C16 -178.2(2) . . . . ?
C4 C3 C13 C15 -122.0(2) . . . . ?
C2 C3 C13 C15 61.7(2) . . . . ?
C4 C3 C13 C14 117.6(2) . . . . ?
C2 C3 C13 C14 -58.7(2) . . . . ?
C10 C11 C19 C21 -115.2(2) . . . . ?
C12 C11 C19 C21 68.5(3) . . . . ?
C10 C11 C19 C20 124.0(2) . . . . ?
C12 C11 C19 C20 -52.2(3) . . . . ?
C10 C11 C19 C22 5.8(3) . . . . ?
C12 C11 C19 C22 -170.5(2) . . . . ?
Li4 O3 C25 C29 -128.6(2) . . . . ?
Li1 O3 C25 C29 82.3(2) . . . . ?
Li2 O3 C25 C29 -27.7(3) . . . . ?
Li4 O3 C25 C26 103.1(2) . . . . ?
Li1 O3 C25 C26 -46.0(3) . . . . ?
Li2 O3 C25 C26 -156.0(2) . . . . ?
O3 C25 C26 C27 -64.9(2) . . . . ?
C29 C25 C26 C27 167.6(2) . . . . ?
O3 C25 C26 C28 173.0(2) . . . . ?
C29 C25 C26 C28 45.5(2) . . . . ?
O3 C25 C29 C30 -65.0(2) . . . . ?
C26 C25 C29 C30 62.1(2) . . . . ?
O3 C25 C29 C31 60.5(2) . . . . ?
C26 C25 C29 C31 -172.5(2) . . . . ?
Li2 O4 C32 C33 171.8(2) . . . . ?
Li3 O4 C32 C33 -36.4(3) . . . . ?
Li1 O4 C32 C33 72.1(2) . . . . ?
Li2 O4 C32 C36 -60.4(3) . . . . ?
Li3 O4 C32 C36 91.4(2) . . . . ?
Li1 O4 C32 C36 -160.1(2) . . . . ?
O4 C32 C33 C34 -53.3(3) . . . . ?
C36 C32 C33 C34 179.4(2) . . . . ?
O4 C32 C33 C35 -175.1(2) . . . . ?
C36 C32 C33 C35 57.6(3) . . . . ?
O4 C32 C36 C38 63.8(2) . . . . ?
C33 C32 C36 C38 -168.8(2) . . . . ?
O4 C32 C36 C37 -61.3(2) . . . . ?
C33 C32 C36 C37 66.1(2) . . . . ?
C42 O6 C39A C40A -38.9(6) . . . . ?
C39B O6 C39A C40A 41.3(10) . . . . ?
Li4 O6 C39A C40A 148.0(4) . . . . ?
O6 C39A C40A C41 44.4(6) . . . . ?
C42 O6 C39B C40B 31.4(11) . . . . ?
C39A O6 C39B C40B -76.1(12) . . . . ?
Li4 O6 C39B C40B -170.0(6) . . . . ?
O6 C39B C40B C41 -43.7(14) . . . . ?
C39B C40B C41 C42 36.8(12) . . . . ?
C39B C40B C41 C40A -49.8(11) . . . . ?
C39A C40A C41 C40B 65.5(10) . . . . ?
C39A C40A C41 C42 -36.0(6) . . . . ?
C39A O6 C42 C41 15.1(5) . . . . ?
C39B O6 C42 C41 -10.9(6) . . . . ?
Li4 O6 C42 C41 -171.4(3) . . . . ?
C40B C41 C42 O6 -17.6(8) . . . . ?
C40A C41 C42 O6 14.1(5) . . . . ?
C46 O5 C43 C44A 12.3(5) . . . . ?
Li3 O5 C43 C44A -157.5(4) . . . . ?
C46 O5 C43 C44B -11.7(6) . . . . ?
Li3 O5 C43 C44B 178.5(5) . . . . ?
O5 C43 C44A C45A -26.9(8) . . . . ?
C44B C43 C44A C45A 52.7(11) . . . . ?
C43 C44A C45A C46 31.0(9) . . . . ?
O5 C43 C44B C45B 36.3(9) . . . . ?
C44A C43 C44B C45B -70.4(12) . . . . ?
C43 C44B C45B C46 -47.1(10) . . . . ?
C43 O5 C46 C45B -21.1(6) . . . . ?
Li3 O5 C46 C45B 150.8(5) . . . . ?
C43 O5 C46 C45A 8.0(5) . . . . ?
Li3 O5 C46 C45A 179.9(4) . . . . ?
C44B C45B C46 O5 42.2(9) . . . . ?
C44B C45B C46 C45A -48.4(9) . . . . ?
C44A C45A C46 O5 -24.5(8) . . . . ?
C44A C45A C46 C45B 73.5(10) . . . . ?
C25 O3 Li1 O1 141.8(2) . . . . ?
Li4 O3 Li1 O1 -9.2(2) . . . . ?
Li2 O3 Li1 O1 -86.3(2) . . . . ?
C25 O3 Li1 O4 -116.2(2) . . . . ?
Li4 O3 Li1 O4 92.8(2) . . . . ?
Li2 O3 Li1 O4 15.7(2) . . . . ?
C25 O3 Li1 Li2 -131.9(2) . . . . ?
Li4 O3 Li1 Li2 77.1(2) . . . . ?
Li2 O3 Li1 Li2 0.0 . . . . ?
C25 O3 Li1 Li3 -164.9(2) . . . . ?
Li4 O3 Li1 Li3 44.1(2) . . . . ?
Li2 O3 Li1 Li3 -32.9(2) . . . . ?
C25 O3 Li1 C2 127.7(2) . . . . ?
Li4 O3 Li1 C2 -23.3(2) . . . . ?
Li2 O3 Li1 C2 -100.37(15) . . . . ?
C25 O3 Li1 Li4 151.0(2) . . . . ?
Li4 O3 Li1 Li4 0.0 . . . . ?
Li2 O3 Li1 Li4 -77.1(2) . . . . ?
C2 O1 Li1 O3 -31.4(2) . . . . ?
Li3 O1 Li1 O3 99.9(2) . . . . ?
C2 O1 Li1 O4 -138.13(14) . . . . ?
Li3 O1 Li1 O4 -6.8(2) . . . . ?
C2 O1 Li1 Li2 -86.9(2) . . . . ?
Li3 O1 Li1 Li2 44.4(2) . . . . ?
C2 O1 Li1 Li3 -131.3(2) . . . . ?
Li3 O1 Li1 Li3 0.0 . . . . ?
C2 O1 Li1 C2 0.0 . . . . ?
Li3 O1 Li1 C2 131.3(2) . . . . ?
C2 O1 Li1 Li4 -37.03(15) . . . . ?
Li3 O1 Li1 Li4 94.27(14) . . . . ?
C32 O4 Li1 O3 114.8(2) . . . . ?
Li2 O4 Li1 O3 -16.0(2) . . . . ?
Li3 O4 Li1 O3 -114.8(2) . . . . ?
C32 O4 Li1 O1 -123.7(2) . . . . ?
Li2 O4 Li1 O1 105.5(2) . . . . ?
Li3 O4 Li1 O1 6.7(2) . . . . ?
C32 O4 Li1 Li2 130.8(2) . . . . ?
Li2 O4 Li1 Li2 0.0 . . . . ?
Li3 O4 Li1 Li2 -98.8(2) . . . . ?
C32 O4 Li1 Li3 -130.4(2) . . . . ?
Li2 O4 Li1 Li3 98.8(2) . . . . ?
Li3 O4 Li1 Li3 0.0 . . . . ?
C32 O4 Li1 C2 -143.5(2) . . . . ?
Li2 O4 Li1 C2 85.7(2) . . . . ?
Li3 O4 Li1 C2 -13.1(2) . . . . ?
C32 O4 Li1 Li4 152.75(15) . . . . ?
Li2 O4 Li1 Li4 21.97(14) . . . . ?
Li3 O4 Li1 Li4 -76.8(2) . . . . ?
O1 C2 Li1 O3 152.9(2) . . . . ?
C1 C2 Li1 O3 47.9(2) . . . . ?
C3 C2 Li1 O3 -89.5(2) . . . . ?
O1 C2 Li1 O1 0.0 . . . . ?
C1 C2 Li1 O1 -105.1(2) . . . . ?
C3 C2 Li1 O1 117.5(2) . . . . ?
O1 C2 Li1 O4 46.8(2) . . . . ?
C1 C2 Li1 O4 -58.3(2) . . . . ?
C3 C2 Li1 O4 164.3(2) . . . . ?
O1 C2 Li1 Li2 99.6(2) . . . . ?
C1 C2 Li1 Li2 -5.4(2) . . . . ?
C3 C2 Li1 Li2 -142.8(2) . . . . ?
O1 C2 Li1 Li3 36.34(14) . . . . ?
C1 C2 Li1 Li3 -68.7(2) . . . . ?
C3 C2 Li1 Li3 153.9(2) . . . . ?
O1 C2 Li1 Li4 137.1(2) . . . . ?
C1 C2 Li1 Li4 32.1(2) . . . . ?
C3 C2 Li1 Li4 -105.30(15) . . . . ?
C12 O2 Li2 O4 -15.2(3) . . . . ?
Li4 O2 Li2 O4 112.2(2) . . . . ?
C12 O2 Li2 O3 -124.2(2) . . . . ?
Li4 O2 Li2 O3 3.2(2) . . . . ?
C12 O2 Li2 Li1 -72.0(2) . . . . ?
Li4 O2 Li2 Li1 55.4(2) . . . . ?
C12 O2 Li2 Li4 -127.4(2) . . . . ?
Li4 O2 Li2 Li4 0.0 . . . . ?
C12 O2 Li2 Li3 -20.8(2) . . . . ?
Li4 O2 Li2 Li3 106.58(14) . . . . ?
C32 O4 Li2 O2 149.5(2) . . . . ?
Li3 O4 Li2 O2 -8.2(2) . . . . ?
Li1 O4 Li2 O2 -89.6(2) . . . . ?
C32 O4 Li2 O3 -105.1(2) . . . . ?
Li3 O4 Li2 O3 97.2(2) . . . . ?
Li1 O4 Li2 O3 15.8(2) . . . . ?
C32 O4 Li2 Li1 -120.9(2) . . . . ?
Li3 O4 Li2 Li1 81.3(2) . . . . ?
Li1 O4 Li2 Li1 0.0 . . . . ?
C32 O4 Li2 Li4 -153.4(2) . . . . ?
Li3 O4 Li2 Li4 48.9(2) . . . . ?
Li1 O4 Li2 Li4 -32.4(2) . . . . ?
C32 O4 Li2 Li3 157.7(2) . . . . ?
Li3 O4 Li2 Li3 0.0 . . . . ?
Li1 O4 Li2 Li3 -81.3(2) . . . . ?
C25 O3 Li2 O2 -119.0(2) . . . . ?
Li4 O3 Li2 O2 -3.2(2) . . . . ?
Li1 O3 Li2 O2 105.5(2) . . . . ?
C25 O3 Li2 O4 119.3(2) . . . . ?
Li4 O3 Li2 O4 -124.8(2) . . . . ?
Li1 O3 Li2 O4 -16.2(2) . . . . ?
C25 O3 Li2 Li1 135.5(2) . . . . ?
Li4 O3 Li2 Li1 -108.6(2) . . . . ?
Li1 O3 Li2 Li1 0.0 . . . . ?
C25 O3 Li2 Li4 -115.9(2) . . . . ?
Li4 O3 Li2 Li4 0.0 . . . . ?
Li1 O3 Li2 Li4 108.6(2) . . . . ?
C25 O3 Li2 Li3 162.4(2) . . . . ?
Li4 O3 Li2 Li3 -81.7(2) . . . . ?
Li1 O3 Li2 Li3 26.9(2) . . . . ?
O3 Li1 Li2 O2 -85.8(2) . . . . ?
O1 Li1 Li2 O2 30.5(2) . . . . ?
O4 Li1 Li2 O2 114.0(2) . . . . ?
Li3 Li1 Li2 O2 63.2(2) . . . . ?
C2 Li1 Li2 O2 2.3(2) . . . . ?
Li4 Li1 Li2 O2 -39.09(13) . . . . ?
O3 Li1 Li2 O4 160.3(2) . . . . ?
O1 Li1 Li2 O4 -83.4(2) . . . . ?
O4 Li1 Li2 O4 0.0 . . . . ?
Li3 Li1 Li2 O4 -50.74(12) . . . . ?
C2 Li1 Li2 O4 -111.7(2) . . . . ?
Li4 Li1 Li2 O4 -153.1(2) . . . . ?
O3 Li1 Li2 O3 0.0 . . . . ?
O1 Li1 Li2 O3 116.3(2) . . . . ?
O4 Li1 Li2 O3 -160.3(2) . . . . ?
Li3 Li1 Li2 O3 149.0(2) . . . . ?
C2 Li1 Li2 O3 88.07(14) . . . . ?
Li4 Li1 Li2 O3 46.68(12) . . . . ?
O3 Li1 Li2 Li4 -46.68(12) . . . . ?
O1 Li1 Li2 Li4 69.6(2) . . . . ?
O4 Li1 Li2 Li4 153.1(2) . . . . ?
Li3 Li1 Li2 Li4 102.32(15) . . . . ?
C2 Li1 Li2 Li4 41.39(14) . . . . ?
Li4 Li1 Li2 Li4 0.0 . . . . ?
O3 Li1 Li2 Li3 -149.0(2) . . . . ?
O1 Li1 Li2 Li3 -32.69(13) . . . . ?
O4 Li1 Li2 Li3 50.74(12) . . . . ?
Li3 Li1 Li2 Li3 0.0 . . . . ?
C2 Li1 Li2 Li3 -60.93(13) . . . . ?
Li4 Li1 Li2 Li3 -102.32(15) . . . . ?
C2 O1 Li3 O4 119.6(2) . . . . ?
Li1 O1 Li3 O4 7.0(2) . . . . ?
C2 O1 Li3 O5 -102.3(2) . . . . ?
Li1 O1 Li3 O5 145.1(2) . . . . ?
C2 O1 Li3 Li1 112.6(2) . . . . ?
Li1 O1 Li3 Li1 0.0 . . . . ?
C2 O1 Li3 C7 -5.3(2) . . . . ?
Li1 O1 Li3 C7 -117.92(12) . . . . ?
C2 O1 Li3 Li2 78.7(2) . . . . ?
Li1 O1 Li3 Li2 -33.86(14) . . . . ?
C32 O4 Li3 O1 119.7(2) . . . . ?
Li2 O4 Li3 O1 -81.0(2) . . . . ?
Li1 O4 Li3 O1 -6.9(2) . . . . ?
C32 O4 Li3 O5 -12.3(3) . . . . ?
Li2 O4 Li3 O5 147.0(2) . . . . ?
Li1 O4 Li3 O5 -139.0(2) . . . . ?
C32 O4 Li3 Li1 126.6(2) . . . . ?
Li2 O4 Li3 Li1 -74.03(15) . . . . ?
Li1 O4 Li3 Li1 0.0 . . . . ?
C32 O4 Li3 C7 -165.9(2) . . . . ?
Li2 O4 Li3 C7 -6.5(2) . . . . ?
Li1 O4 Li3 C7 67.5(2) . . . . ?
C32 O4 Li3 Li2 -159.4(2) . . . . ?
Li2 O4 Li3 Li2 0.0 . . . . ?
Li1 O4 Li3 Li2 74.03(15) . . . . ?
C46 O5 Li3 O1 -17.9(3) . . . . ?
C43 O5 Li3 O1 151.4(2) . . . . ?
C46 O5 Li3 O4 105.8(3) . . . . ?
C43 O5 Li3 O4 -84.8(3) . . . . ?
C46 O5 Li3 Li1 36.0(4) . . . . ?
C43 O5 Li3 Li1 -154.6(3) . . . . ?
C46 O5 Li3 C7 -96.1(2) . . . . ?
C43 O5 Li3 C7 73.2(3) . . . . ?
C46 O5 Li3 Li2 159.8(4) . . . . ?
C43 O5 Li3 Li2 -30.9(6) . . . . ?
O3 Li1 Li3 O1 -106.8(2) . . . . ?
O1 Li1 Li3 O1 0.0 . . . . ?
O4 Li1 Li3 O1 170.8(2) . . . . ?
Li2 Li1 Li3 O1 -134.2(2) . . . . ?
C2 Li1 Li3 O1 -22.19(9) . . . . ?
Li4 Li1 Li3 O1 -81.89(14) . . . . ?
O3 Li1 Li3 O4 82.5(2) . . . . ?
O1 Li1 Li3 O4 -170.8(2) . . . . ?
O4 Li1 Li3 O4 0.0 . . . . ?
Li2 Li1 Li3 O4 55.08(13) . . . . ?
C2 Li1 Li3 O4 167.1(2) . . . . ?
Li4 Li1 Li3 O4 107.35(15) . . . . ?
O3 Li1 Li3 O5 178.9(3) . . . . ?
O1 Li1 Li3 O5 -74.4(3) . . . . ?
O4 Li1 Li3 O5 96.4(4) . . . . ?
Li2 Li1 Li3 O5 151.5(4) . . . . ?
C2 Li1 Li3 O5 -96.5(4) . . . . ?
Li4 Li1 Li3 O5 -156.2(3) . . . . ?
O3 Li1 Li3 C7 -47.9(2) . . . . ?
O1 Li1 Li3 C7 58.88(12) . . . . ?
O4 Li1 Li3 C7 -130.4(2) . . . . ?
Li2 Li1 Li3 C7 -75.29(14) . . . . ?
C2 Li1 Li3 C7 36.69(10) . . . . ?
Li4 Li1 Li3 C7 -23.02(13) . . . . ?
O3 Li1 Li3 Li2 27.4(2) . . . . ?
O1 Li1 Li3 Li2 134.2(2) . . . . ?
O4 Li1 Li3 Li2 -55.08(13) . . . . ?
Li2 Li1 Li3 Li2 0.0 . . . . ?
C2 Li1 Li3 Li2 111.97(14) . . . . ?
Li4 Li1 Li3 Li2 52.27(12) . . . . ?
C8 C7 Li3 O1 -108.9(2) . . . . ?
C12 C7 Li3 O1 131.0(2) . . . . ?
C1 C7 Li3 O1 10.63(14) . . . . ?
C8 C7 Li3 O4 164.7(2) . . . . ?
C12 C7 Li3 O4 44.6(2) . . . . ?
C1 C7 Li3 O4 -75.8(2) . . . . ?
C8 C7 Li3 O5 6.2(2) . . . . ?
C12 C7 Li3 O5 -114.0(2) . . . . ?
C1 C7 Li3 O5 125.6(2) . . . . ?
C8 C7 Li3 Li1 -150.6(2) . . . . ?
C12 C7 Li3 Li1 89.3(2) . . . . ?
C1 C7 Li3 Li1 -31.1(2) . . . . ?
C8 C7 Li3 Li2 160.4(2) . . . . ?
C12 C7 Li3 Li2 40.26(13) . . . . ?
C1 C7 Li3 Li2 -80.14(14) . . . . ?
O2 Li2 Li3 O1 -86.22(15) . . . . ?
O4 Li2 Li3 O1 101.2(2) . . . . ?
O3 Li2 Li3 O1 7.6(2) . . . . ?
Li1 Li2 Li3 O1 32.33(14) . . . . ?
Li4 Li2 Li3 O1 -40.4(2) . . . . ?
O2 Li2 Li3 O4 172.6(2) . . . . ?
O4 Li2 Li3 O4 0.0 . . . . ?
O3 Li2 Li3 O4 -93.6(2) . . . . ?
Li1 Li2 Li3 O4 -68.8(2) . . . . ?
Li4 Li2 Li3 O4 -141.5(2) . . . . ?
O2 Li2 Li3 O5 95.8(4) . . . . ?
O4 Li2 Li3 O5 -76.8(4) . . . . ?
O3 Li2 Li3 O5 -170.4(4) . . . . ?
Li1 Li2 Li3 O5 -145.7(5) . . . . ?
Li4 Li2 Li3 O5 141.6(4) . . . . ?
O2 Li2 Li3 Li1 -118.6(2) . . . . ?
O4 Li2 Li3 Li1 68.8(2) . . . . ?
O3 Li2 Li3 Li1 -24.76(14) . . . . ?
Li1 Li2 Li3 Li1 0.0 . . . . ?
Li4 Li2 Li3 Li1 -72.7(2) . . . . ?
O2 Li2 Li3 C7 -12.75(11) . . . . ?
O4 Li2 Li3 C7 174.6(2) . . . . ?
O3 Li2 Li3 C7 81.04(15) . . . . ?
Li1 Li2 Li3 C7 105.80(14) . . . . ?
Li4 Li2 Li3 C7 33.09(13) . . . . ?
C12 O2 Li4 O3 131.1(2) . . . . ?
Li2 O2 Li4 O3 -3.2(2) . . . . ?
C12 O2 Li4 O6 -99.6(2) . . . . ?
Li2 O2 Li4 O6 126.1(2) . . . . ?
C12 O2 Li4 Li2 134.3(2) . . . . ?
Li2 O2 Li4 Li2 0.0 . . . . ?
C12 O2 Li4 C1 16.9(2) . . . . ?
Li2 O2 Li4 C1 -117.40(14) . . . . ?
C12 O2 Li4 Li1 96.5(2) . . . . ?
Li2 O2 Li4 Li1 -37.78(13) . . . . ?
C25 O3 Li4 O2 133.8(2) . . . . ?
Li1 O3 Li4 O2 -68.8(2) . . . . ?
Li2 O3 Li4 O2 3.1(2) . . . . ?
C25 O3 Li4 O6 8.2(3) . . . . ?
Li1 O3 Li4 O6 165.6(2) . . . . ?
Li2 O3 Li4 O6 -122.5(2) . . . . ?
C25 O3 Li4 Li2 130.7(2) . . . . ?
Li1 O3 Li4 Li2 -72.0(2) . . . . ?
Li2 O3 Li4 Li2 0.0 . . . . ?
C25 O3 Li4 C1 -145.47(15) . . . . ?
Li1 O3 Li4 C1 11.9(2) . . . . ?
Li2 O3 Li4 C1 83.9(2) . . . . ?
C25 O3 Li4 Li1 -157.4(2) . . . . ?
Li1 O3 Li4 Li1 0.0 . . . . ?
Li2 O3 Li4 Li1 72.0(2) . . . . ?
C42 O6 Li4 O2 -28.4(3) . . . . ?
C39A O6 Li4 O2 143.9(4) . . . . ?
C39B O6 Li4 O2 176.6(7) . . . . ?
C42 O6 Li4 O3 88.3(3) . . . . ?
C39A O6 Li4 O3 -99.4(4) . . . . ?
C39B O6 Li4 O3 -66.8(8) . . . . ?
C42 O6 Li4 Li2 26.8(4) . . . . ?
C39A O6 Li4 Li2 -160.9(4) . . . . ?
C39B O6 Li4 Li2 -128.2(7) . . . . ?
C42 O6 Li4 C1 -119.0(3) . . . . ?
C39A O6 Li4 C1 53.3(4) . . . . ?
C39B O6 Li4 C1 86.0(7) . . . . ?
C42 O6 Li4 Li1 109.7(5) . . . . ?
C39A O6 Li4 Li1 -78.0(6) . . . . ?
C39B O6 Li4 Li1 -45.4(9) . . . . ?
O2 Li2 Li4 O2 0.0 . . . . ?
O4 Li2 Li4 O2 -99.7(2) . . . . ?
O3 Li2 Li4 O2 -175.8(2) . . . . ?
Li1 Li2 Li4 O2 -125.9(2) . . . . ?
Li3 Li2 Li4 O2 -69.49(14) . . . . ?
O2 Li2 Li4 O3 175.8(2) . . . . ?
O4 Li2 Li4 O3 76.1(2) . . . . ?
O3 Li2 Li4 O3 0.0 . . . . ?
Li1 Li2 Li4 O3 49.87(13) . . . . ?
Li3 Li2 Li4 O3 106.3(2) . . . . ?
O2 Li2 Li4 O6 -87.1(3) . . . . ?
O4 Li2 Li4 O6 173.2(2) . . . . ?
O3 Li2 Li4 O6 97.1(3) . . . . ?
Li1 Li2 Li4 O6 147.0(2) . . . . ?
Li3 Li2 Li4 O6 -156.6(2) . . . . ?
O2 Li2 Li4 C1 62.68(14) . . . . ?
O4 Li2 Li4 C1 -37.0(2) . . . . ?
O3 Li2 Li4 C1 -113.1(2) . . . . ?
Li1 Li2 Li4 C1 -63.2(2) . . . . ?
Li3 Li2 Li4 C1 -6.8(2) . . . . ?
O2 Li2 Li4 Li1 125.9(2) . . . . ?
O4 Li2 Li4 Li1 26.2(2) . . . . ?
O3 Li2 Li4 Li1 -49.87(13) . . . . ?
Li1 Li2 Li4 Li1 0.0 . . . . ?
Li3 Li2 Li4 Li1 56.42(13) . . . . ?
C6 C1 Li4 O2 -126.5(2) . . . . ?
C2 C1 Li4 O2 112.12(15) . . . . ?
C7 C1 Li4 O2 -7.99(15) . . . . ?
C6 C1 Li4 O3 140.8(2) . . . . ?
C2 C1 Li4 O3 19.4(2) . . . . ?
C7 C1 Li4 O3 -100.7(2) . . . . ?
C6 C1 Li4 O6 -13.5(2) . . . . ?
C2 C1 Li4 O6 -134.9(2) . . . . ?
C7 C1 Li4 O6 105.0(2) . . . . ?
C6 C1 Li4 Li2 -168.8(2) . . . . ?
C2 C1 Li4 Li2 69.9(2) . . . . ?
C7 C1 Li4 Li2 -50.2(2) . . . . ?
C6 C1 Li4 Li1 148.06(15) . . . . ?
C2 C1 Li4 Li1 26.71(13) . . . . ?
C7 C1 Li4 Li1 -93.41(13) . . . . ?
O3 Li1 Li4 O2 111.3(2) . . . . ?
O1 Li1 Li4 O2 -76.73(14) . . . . ?
O4 Li1 Li4 O2 16.0(2) . . . . ?
Li2 Li1 Li4 O2 37.20(14) . . . . ?
Li3 Li1 Li4 O2 -30.12(15) . . . . ?
C2 Li1 Li4 O2 -95.29(13) . . . . ?
O3 Li1 Li4 O3 0.0 . . . . ?
O1 Li1 Li4 O3 171.9(2) . . . . ?
O4 Li1 Li4 O3 -95.4(2) . . . . ?
Li2 Li1 Li4 O3 -74.1(2) . . . . ?
Li3 Li1 Li4 O3 -141.5(2) . . . . ?
C2 Li1 Li4 O3 153.4(2) . . . . ?
O3 Li1 Li4 O6 -31.3(4) . . . . ?
O1 Li1 Li4 O6 140.7(4) . . . . ?
O4 Li1 Li4 O6 -126.6(4) . . . . ?
Li2 Li1 Li4 O6 -105.4(5) . . . . ?
Li3 Li1 Li4 O6 -172.7(4) . . . . ?
C2 Li1 Li4 O6 122.1(5) . . . . ?
O3 Li1 Li4 Li2 74.1(2) . . . . ?
O1 Li1 Li4 Li2 -113.9(2) . . . . ?
O4 Li1 Li4 Li2 -21.23(14) . . . . ?
Li2 Li1 Li4 Li2 0.0 . . . . ?
Li3 Li1 Li4 Li2 -67.3(2) . . . . ?
C2 Li1 Li4 Li2 -132.5(2) . . . . ?
O3 Li1 Li4 C1 -169.0(2) . . . . ?
O1 Li1 Li4 C1 2.90(11) . . . . ?
O4 Li1 Li4 C1 95.61(15) . . . . ?
Li2 Li1 Li4 C1 116.8(2) . . . . ?
Li3 Li1 Li4 C1 49.52(12) . . . . ?
C2 Li1 Li4 C1 -15.65(8) . . . . ?
